data_4304437
loop_
_publ_author_name
'Gene W. Wong'
'Wei-Chih Lee'
'Brian J. Frost'

_publ_section_title
;
Insertion of CO2, Ketones, and Aldehydes into the C-Li Bond of
1,3,5-Triaza-7-phosphaadamantan-6-yllithium
;
_journal_name_full 'Inorganic Chemistry'
_journal_page_first 612
_journal_page_last 620
_journal_paper_doi 10.1021/ic701936x
_journal_volume 47
_journal_year 2008
_chemical_formula_sum 'C29 H42 N3 O6 P'
_chemical_formula_weight 559.63
_chemical_name_systematic
;
 ?
;
_space_group_IT_number 2
_symmetry_cell_setting triclinic
_symmetry_space_group_name_Hall '-P 1'
_symmetry_space_group_name_H-M 'P -1'
_atom_sites_solution_hydrogens geom
_atom_sites_solution_primary direct
_atom_sites_solution_secondary difmap
_audit_creation_method SHELXL-97
_cell_angle_alpha 63.3210(10)
_cell_angle_beta 82.1920(10)
_cell_angle_gamma 62.5270(10)
_cell_formula_units_Z 2
_cell_length_a 11.7005(2)
_cell_length_b 11.7013(2)
_cell_length_c 12.9305(2)
_cell_measurement_reflns_used 7556
_cell_measurement_temperature 100(2)
_cell_measurement_theta_max 25.5
_cell_measurement_theta_min 0
_cell_volume 1397.78(4)
_computing_cell_refinement 'Bruker SMART'
_computing_data_collection 'Bruker SMART'
_computing_data_reduction 'Bruker SAINT'
_computing_molecular_graphics 'Bruker SHELXTL'
_computing_publication_material 'Bruker SHELXTL'
_computing_structure_refinement 'SHELXL-97 (Sheldrick, 1997)'
_computing_structure_solution 'SHELXS-97 (Sheldrick, 1990)'
_diffrn_ambient_temperature 100(2)
_diffrn_measured_fraction_theta_full 0.975
_diffrn_measured_fraction_theta_max 0.975
_diffrn_measurement_device_type 'CCD area detector'
_diffrn_measurement_method 'phi and omega scans'
_diffrn_radiation_monochromator graphite
_diffrn_radiation_source 'fine-focus sealed tube'
_diffrn_radiation_type MoK\a
_diffrn_radiation_wavelength 0.71073
_diffrn_reflns_av_R_equivalents 0.0313
_diffrn_reflns_av_sigmaI/netI 0.0329
_diffrn_reflns_limit_h_max 14
_diffrn_reflns_limit_h_min -12
_diffrn_reflns_limit_k_max 14
_diffrn_reflns_limit_k_min -13
_diffrn_reflns_limit_l_max 15
_diffrn_reflns_limit_l_min -15
_diffrn_reflns_number 22924
_diffrn_reflns_theta_full 25.50
_diffrn_reflns_theta_max 25.50
_diffrn_reflns_theta_min 1.77
_exptl_absorpt_coefficient_mu 0.146
_exptl_absorpt_correction_T_max 0.9913
_exptl_absorpt_correction_T_min 0.9727
_exptl_absorpt_correction_type multi-scan
_exptl_crystal_colour colorless
_exptl_crystal_density_diffrn 1.330
_exptl_crystal_density_meas 0
_exptl_crystal_density_method 'not measured'
_exptl_crystal_description block
_exptl_crystal_F_000 600
_exptl_crystal_size_max 0.19
_exptl_crystal_size_mid 0.19
_exptl_crystal_size_min 0.06
_refine_diff_density_max 0.679
_refine_diff_density_min -0.297
_refine_diff_density_rms 0.051
_refine_ls_extinction_method none
_refine_ls_goodness_of_fit_ref 1.051
_refine_ls_hydrogen_treatment mixed
_refine_ls_matrix_type full
_refine_ls_number_parameters 354
_refine_ls_number_reflns 5079
_refine_ls_number_restraints 0
_refine_ls_restrained_S_all 1.051
_refine_ls_R_factor_all 0.0578
_refine_ls_R_factor_gt 0.0432
_refine_ls_shift/su_max 0.000
_refine_ls_shift/su_mean 0.000
_refine_ls_structure_factor_coef Fsqd
_refine_ls_weighting_details 'calc w=1/[\s^2^(Fo^2^)+(0.0531P)^2^+0.8910P] where P=(Fo^2^+2Fc^2^)/3'
_refine_ls_weighting_scheme calc
_refine_ls_wR_factor_gt 0.1089
_refine_ls_wR_factor_ref 0.1154
_reflns_number_gt 4074
_reflns_number_total 5079
_reflns_threshold_expression >2sigma(I)
_cod_data_source_file ic701936x-file003_4.cif
_cod_data_source_block bjf245_0ma
_cod_database_code 4304437

loop_
_symmetry_equiv_pos_as_xyz
'x, y, z'
'-x, -y, -z'

loop_
_atom_site_label
_atom_site_type_symbol
_atom_site_fract_x
_atom_site_fract_y
_atom_site_fract_z
_atom_site_U_iso_or_equiv
_atom_site_adp_type
_atom_site_occupancy
_atom_site_symmetry_multiplicity
_atom_site_calc_flag
_atom_site_refinement_flags
_atom_site_disorder_assembly
_atom_site_disorder_group
P1 P -0.04136(5) 0.21795(5) -0.07380(4) 0.01646(14) Uani 1 1 d . . .
O1 O -0.11750(13) 0.13828(14) -0.00885(11) 0.0200(3) Uani 1 1 d . . .
O1S O 0.74455(16) 0.41944(18) 0.19389(14) 0.0386(4) Uani 1 1 d . . .
O2 O 0.24239(13) -0.01377(14) 0.04300(11) 0.0181(3) Uani 1 1 d . . .
H2A H 0.1946 -0.0468 0.0369 0.027 Uiso 1 1 calc R . .
O2S O 0.35866(19) 0.39733(19) 0.52073(19) 0.0560(6) Uani 1 1 d . . .
O3 O 0.53213(13) 0.21479(16) 0.21929(13) 0.0268(4) Uani 1 1 d . . .
O4 O 0.02008(14) -0.23450(15) 0.52196(12) 0.0254(3) Uani 1 1 d . . .
N1 N 0.12292(16) 0.32002(17) -0.07991(14) 0.0187(4) Uani 1 1 d . . .
N2 N 0.11255(16) 0.27595(17) -0.24741(14) 0.0212(4) Uani 1 1 d . . .
N3 N -0.06662(16) 0.48492(17) -0.22645(14) 0.0200(4) Uani 1 1 d . . .
C1 C 0.06940(19) 0.2258(2) 0.00812(16) 0.0166(4) Uani 1 1 d . . .
H1B H 0.0148 0.2777 0.0544 0.020 Uiso 1 1 calc R . .
C1S C 0.6804(3) 0.4126(3) 0.2982(2) 0.0379(6) Uani 1 1 d . . .
H1 H 0.7031 0.4593 0.3341 0.045 Uiso 1 1 calc R . .
H2 H 0.7059 0.3116 0.3551 0.045 Uiso 1 1 calc R . .
C2 C 0.0558(2) 0.1752(2) -0.18579(17) 0.0211(4) Uani 1 1 d . . .
H2B H 0.1260 0.0758 -0.1498 0.025 Uiso 1 1 calc R . .
H2C H 0.0011 0.1815 -0.2421 0.025 Uiso 1 1 calc R . .
C2S C 0.5376(3) 0.4907(3) 0.2613(2) 0.0397(6) Uani 1 1 d . . .
H3 H 0.4866 0.5299 0.3156 0.048 Uiso 1 1 calc R . .
H4 H 0.5068 0.4276 0.2557 0.048 Uiso 1 1 calc R . .
C3 C -0.14297(19) 0.4081(2) -0.16061(17) 0.0195(4) Uani 1 1 d . . .
H3A H -0.2034 0.4201 -0.2156 0.023 Uiso 1 1 calc R . .
H3B H -0.1951 0.4510 -0.1089 0.023 Uiso 1 1 calc R . .
C3S C 0.5306(3) 0.6088(3) 0.1435(2) 0.0457(7) Uani 1 1 d . . .
H5 H 0.5300 0.6900 0.1505 0.055 Uiso 1 1 calc R . .
H6 H 0.4530 0.6443 0.0940 0.055 Uiso 1 1 calc R . .
C4 C 0.19397(19) 0.2689(2) -0.16555(17) 0.0209(4) Uani 1 1 d . . .
H4A H 0.2397 0.3269 -0.2103 0.025 Uiso 1 1 calc R . .
H4B H 0.2602 0.1683 -0.1235 0.025 Uiso 1 1 calc R . .
C4S C 0.6546(3) 0.5333(3) 0.0955(2) 0.0397(6) Uani 1 1 d . . .
H7 H 0.6373 0.4945 0.0486 0.048 Uiso 1 1 calc R . .
H8 H 0.6895 0.6011 0.0457 0.048 Uiso 1 1 calc R . .
C5 C 0.0111(2) 0.4244(2) -0.30559(17) 0.0230(5) Uani 1 1 d . . .
H5B H -0.0478 0.4282 -0.3567 0.028 Uiso 1 1 calc R . .
H5C H 0.0521 0.4857 -0.3557 0.028 Uiso 1 1 calc R . .
C5S C 0.4854(3) 0.2981(3) 0.5776(2) 0.0438(7) Uani 1 1 d . . .
H9 H 0.4834 0.2649 0.6627 0.053 Uiso 1 1 calc R . .
H10 H 0.5439 0.3437 0.5502 0.053 Uiso 1 1 calc R . .
C6 C 0.0225(2) 0.4677(2) -0.14411(17) 0.0202(4) Uani 1 1 d . . .
H6A H 0.0652 0.5295 -0.1876 0.024 Uiso 1 1 calc R . .
H6B H -0.0287 0.5020 -0.0875 0.024 Uiso 1 1 calc R . .
C6S C 0.5314(2) 0.1738(3) 0.5480(2) 0.0384(6) Uani 1 1 d . . .
H11 H 0.5928 0.0832 0.6106 0.046 Uiso 1 1 calc R . .
H12 H 0.5726 0.1915 0.4739 0.046 Uiso 1 1 calc R . .
C7 C 0.17667(18) 0.0805(2) 0.09600(16) 0.0169(4) Uani 1 1 d . . .
C7S C 0.4048(3) 0.1713(3) 0.5372(3) 0.0495(7) Uani 1 1 d . . .
H13 H 0.4080 0.1335 0.4814 0.059 Uiso 1 1 calc R . .
H14 H 0.3852 0.1116 0.6135 0.059 Uiso 1 1 calc R . .
C8 C 0.27651(18) 0.1105(2) 0.12938(16) 0.0165(4) Uani 1 1 d . . .
C8S C 0.3069(2) 0.3247(3) 0.4939(2) 0.0422(6) Uani 1 1 d . . .
H15 H 0.2871 0.3681 0.4089 0.051 Uiso 1 1 calc R . .
H16 H 0.2259 0.3323 0.5316 0.051 Uiso 1 1 calc R . .
C9 C 0.23957(19) 0.19884(19) 0.18572(16) 0.0172(4) Uani 1 1 d . . .
H9A H 0.1525 0.2385 0.2035 0.021 Uiso 1 1 calc R . .
C10 C 0.32701(19) 0.2293(2) 0.21587(16) 0.0183(4) Uani 1 1 d . . .
H10A H 0.3002 0.2884 0.2549 0.022 Uiso 1 1 calc R . .
C11 C 0.45457(19) 0.1737(2) 0.18919(17) 0.0196(4) Uani 1 1 d . . .
C12 C 0.49366(19) 0.0844(2) 0.13523(17) 0.0205(4) Uani 1 1 d . . .
H12A H 0.5808 0.0449 0.1175 0.025 Uiso 1 1 calc R . .
C13 C 0.40471(19) 0.0527(2) 0.10703(17) 0.0195(4) Uani 1 1 d . . .
H13A H 0.4328 -0.0103 0.0715 0.023 Uiso 1 1 calc R . .
C14 C 0.6637(2) 0.1602(3) 0.1932(2) 0.0306(5) Uani 1 1 d . . .
H14A H 0.7074 0.2027 0.2131 0.046 Uiso 1 1 calc R . .
H14B H 0.6668 0.1846 0.1101 0.046 Uiso 1 1 calc R . .
H14C H 0.7073 0.0557 0.2385 0.046 Uiso 1 1 calc R . .
C15 C 0.12450(18) 0.0049(2) 0.20808(16) 0.0171(4) Uani 1 1 d . . .
C16 C 0.00830(19) 0.0708(2) 0.24868(17) 0.0182(4) Uani 1 1 d . . .
H16A H -0.0474 0.1694 0.2036 0.022 Uiso 1 1 calc R . .
C17 C -0.0283(2) -0.0050(2) 0.35434(17) 0.0203(4) Uani 1 1 d . . .
H17A H -0.1078 0.0425 0.3812 0.024 Uiso 1 1 calc R . .
C18 C 0.0509(2) -0.1493(2) 0.42022(16) 0.0206(4) Uani 1 1 d . . .
C19 C 0.1694(2) -0.2170(2) 0.38231(17) 0.0218(4) Uani 1 1 d . . .
H19A H 0.2255 -0.3153 0.4281 0.026 Uiso 1 1 calc R . .
C20 C 0.2047(2) -0.1403(2) 0.27790(17) 0.0215(4) Uani 1 1 d . . .
H20A H 0.2857 -0.1871 0.2526 0.026 Uiso 1 1 calc R . .
C21 C -0.1098(2) -0.1743(2) 0.55026(19) 0.0274(5) Uani 1 1 d . . .
H21A H -0.1244 -0.2484 0.6178 0.041 Uiso 1 1 calc R . .
H21B H -0.1696 -0.1371 0.4840 0.041 Uiso 1 1 calc R . .
H21C H -0.1247 -0.0959 0.5684 0.041 Uiso 1 1 calc R . .

loop_
_atom_site_aniso_label
_atom_site_aniso_U_11
_atom_site_aniso_U_22
_atom_site_aniso_U_33
_atom_site_aniso_U_23
_atom_site_aniso_U_13
_atom_site_aniso_U_12
P1 0.0165(3) 0.0154(3) 0.0167(3) -0.0061(2) 0.00105(19) -0.0075(2)
O1 0.0205(7) 0.0195(7) 0.0222(7) -0.0088(6) 0.0027(6) -0.0112(6)
O1S 0.0370(10) 0.0356(9) 0.0388(10) -0.0109(8) 0.0020(8) -0.0181(8)
O2 0.0172(7) 0.0175(7) 0.0226(7) -0.0107(6) 0.0039(6) -0.0090(6)
O2S 0.0438(11) 0.0341(10) 0.0813(15) -0.0245(10) -0.0171(10) -0.0057(9)
O3 0.0177(8) 0.0315(8) 0.0405(9) -0.0223(7) 0.0043(6) -0.0126(7)
O4 0.0254(8) 0.0265(8) 0.0181(7) -0.0032(6) 0.0043(6) -0.0141(7)
N1 0.0181(9) 0.0160(8) 0.0190(8) -0.0041(7) 0.0024(7) -0.0092(7)
N2 0.0228(9) 0.0191(9) 0.0187(9) -0.0063(7) 0.0042(7) -0.0097(8)
N3 0.0201(9) 0.0169(8) 0.0194(9) -0.0048(7) 0.0018(7) -0.0086(7)
C1 0.0176(10) 0.0167(10) 0.0162(10) -0.0070(8) 0.0029(8) -0.0088(8)
C1S 0.0493(16) 0.0345(14) 0.0317(13) -0.0113(11) 0.0029(11) -0.0233(12)
C2 0.0232(11) 0.0196(10) 0.0201(10) -0.0085(8) 0.0021(8) -0.0095(9)
C2S 0.0455(16) 0.0381(14) 0.0407(14) -0.0202(12) 0.0115(12) -0.0219(13)
C3 0.0179(10) 0.0181(10) 0.0201(10) -0.0070(8) 0.0012(8) -0.0075(8)
C3S 0.0458(16) 0.0385(15) 0.0398(15) -0.0088(12) -0.0013(12) -0.0158(13)
C4 0.0188(10) 0.0189(10) 0.0205(10) -0.0058(8) 0.0049(8) -0.0088(9)
C4S 0.0462(16) 0.0444(15) 0.0289(13) -0.0120(11) 0.0033(11) -0.0249(13)
C5 0.0253(11) 0.0215(11) 0.0176(10) -0.0049(9) 0.0024(8) -0.0107(9)
C5S 0.0392(15) 0.0378(15) 0.0499(16) -0.0156(13) -0.0096(12) -0.0138(12)
C6 0.0228(11) 0.0159(10) 0.0209(10) -0.0055(8) 0.0010(8) -0.0101(9)
C6S 0.0329(14) 0.0284(13) 0.0439(15) -0.0091(11) -0.0016(11) -0.0115(11)
C7 0.0155(10) 0.0166(10) 0.0184(10) -0.0082(8) 0.0026(8) -0.0067(8)
C7S 0.0509(17) 0.0356(15) 0.0524(17) -0.0066(13) -0.0151(14) -0.0193(13)
C8 0.0176(10) 0.0138(9) 0.0141(9) -0.0024(8) 0.0004(8) -0.0076(8)
C8S 0.0344(14) 0.0493(16) 0.0387(14) -0.0208(13) -0.0040(11) -0.0126(13)
C9 0.0141(10) 0.0143(9) 0.0171(10) -0.0038(8) 0.0025(8) -0.0052(8)
C10 0.0201(10) 0.0146(10) 0.0184(10) -0.0074(8) 0.0016(8) -0.0063(8)
C11 0.0192(10) 0.0178(10) 0.0202(10) -0.0058(8) -0.0011(8) -0.0090(8)
C12 0.0146(10) 0.0213(10) 0.0245(11) -0.0113(9) 0.0048(8) -0.0069(8)
C13 0.0193(10) 0.0176(10) 0.0208(10) -0.0094(8) 0.0032(8) -0.0072(9)
C14 0.0176(11) 0.0367(13) 0.0463(14) -0.0242(11) 0.0038(10) -0.0135(10)
C15 0.0173(10) 0.0185(10) 0.0175(10) -0.0066(8) -0.0008(8) -0.0104(8)
C16 0.0173(10) 0.0165(10) 0.0197(10) -0.0060(8) -0.0001(8) -0.0081(8)
C17 0.0188(10) 0.0235(11) 0.0216(10) -0.0116(9) 0.0041(8) -0.0108(9)
C18 0.0237(11) 0.0254(11) 0.0145(10) -0.0058(9) 0.0003(8) -0.0150(9)
C19 0.0205(11) 0.0166(10) 0.0205(10) -0.0021(8) -0.0036(8) -0.0070(9)
C20 0.0166(10) 0.0217(11) 0.0223(10) -0.0080(9) 0.0014(8) -0.0073(9)
C21 0.0293(12) 0.0318(12) 0.0235(11) -0.0102(10) 0.0092(9) -0.0196(10)

loop_
_atom_type_symbol
_atom_type_description
_atom_type_scat_dispersion_real
_atom_type_scat_dispersion_imag
_atom_type_scat_source
C C 0.0033 0.0016 'International Tables Vol C Tables 4.2.6.8 and 6.1.1.4'
H H 0.0000 0.0000 'International Tables Vol C Tables 4.2.6.8 and 6.1.1.4'
N N 0.0061 0.0033 'International Tables Vol C Tables 4.2.6.8 and 6.1.1.4'
O O 0.0106 0.0060 'International Tables Vol C Tables 4.2.6.8 and 6.1.1.4'
P P 0.1023 0.0942 'International Tables Vol C Tables 4.2.6.8 and 6.1.1.4'

loop_
_geom_angle_atom_site_label_1
_geom_angle_atom_site_label_2
_geom_angle_atom_site_label_3
_geom_angle
_geom_angle_site_symmetry_1
_geom_angle_site_symmetry_3
_geom_angle_publ_flag
O1 P1 C3 112.81(9) . . ?
O1 P1 C2 119.14(9) . . ?
C3 P1 C2 99.25(9) . . ?
O1 P1 C1 119.09(8) . . ?
C3 P1 C1 100.39(9) . . ?
C2 P1 C1 102.87(9) . . ?
C4S O1S C1S 108.84(18) . . ?
C7 O2 H2A 109.5 . . ?
C8S O2S C5S 108.90(19) . . ?
C11 O3 C14 117.03(16) . . ?
C18 O4 C21 116.48(16) . . ?
C6 N1 C4 107.71(15) . . ?
C6 N1 C1 112.37(15) . . ?
C4 N1 C1 114.45(15) . . ?
C4 N2 C5 108.27(15) . . ?
C4 N2 C2 110.61(15) . . ?
C5 N2 C2 111.15(16) . . ?
C6 N3 C3 109.00(15) . . ?
C6 N3 C5 108.28(15) . . ?
C3 N3 C5 110.40(15) . . ?
N1 C1 C7 112.75(15) . . ?
N1 C1 P1 106.10(12) . . ?
C7 C1 P1 117.61(13) . . ?
N1 C1 H1B 106.6 . . ?
C7 C1 H1B 106.6 . . ?
P1 C1 H1B 106.6 . . ?
O1S C1S C2S 105.98(19) . . ?
O1S C1S H1 110.5 . . ?
C2S C1S H1 110.5 . . ?
O1S C1S H2 110.5 . . ?
C2S C1S H2 110.5 . . ?
H1 C1S H2 108.7 . . ?
N2 C2 P1 110.41(13) . . ?
N2 C2 H2B 109.6 . . ?
P1 C2 H2B 109.6 . . ?
N2 C2 H2C 109.6 . . ?
P1 C2 H2C 109.6 . . ?
H2B C2 H2C 108.1 . . ?
C1S C2S C3S 101.5(2) . . ?
C1S C2S H3 111.5 . . ?
C3S C2S H3 111.5 . . ?
C1S C2S H4 111.5 . . ?
C3S C2S H4 111.5 . . ?
H3 C2S H4 109.3 . . ?
N3 C3 P1 112.25(13) . . ?
N3 C3 H3A 109.2 . . ?
P1 C3 H3A 109.2 . . ?
N3 C3 H3B 109.2 . . ?
P1 C3 H3B 109.2 . . ?
H3A C3 H3B 107.9 . . ?
C2S C3S C4S 102.3(2) . . ?
C2S C3S H5 111.3 . . ?
C4S C3S H5 111.3 . . ?
C2S C3S H6 111.3 . . ?
C4S C3S H6 111.3 . . ?
H5 C3S H6 109.2 . . ?
N2 C4 N1 114.41(16) . . ?
N2 C4 H4A 108.7 . . ?
N1 C4 H4A 108.7 . . ?
N2 C4 H4B 108.7 . . ?
N1 C4 H4B 108.7 . . ?
H4A C4 H4B 107.6 . . ?
O1S C4S C3S 106.51(19) . . ?
O1S C4S H7 110.4 . . ?
C3S C4S H7 110.4 . . ?
O1S C4S H8 110.4 . . ?
C3S C4S H8 110.4 . . ?
H7 C4S H8 108.6 . . ?
N2 C5 N3 114.81(16) . . ?
N2 C5 H5B 108.6 . . ?
N3 C5 H5B 108.6 . . ?
N2 C5 H5C 108.6 . . ?
N3 C5 H5C 108.6 . . ?
H5B C5 H5C 107.5 . . ?
O2S C5S C6S 106.7(2) . . ?
O2S C5S H9 110.4 . . ?
C6S C5S H9 110.4 . . ?
O2S C5S H10 110.4 . . ?
C6S C5S H10 110.4 . . ?
H9 C5S H10 108.6 . . ?
N1 C6 N3 114.63(16) . . ?
N1 C6 H6A 108.6 . . ?
N3 C6 H6A 108.6 . . ?
N1 C6 H6B 108.6 . . ?
N3 C6 H6B 108.6 . . ?
H6A C6 H6B 107.6 . . ?
C5S C6S C7S 101.3(2) . . ?
C5S C6S H11 111.5 . . ?
C7S C6S H11 111.5 . . ?
C5S C6S H12 111.5 . . ?
C7S C6S H12 111.5 . . ?
H11 C6S H12 109.3 . . ?
O2 C7 C8 107.12(15) . . ?
O2 C7 C15 109.37(15) . . ?
C8 C7 C15 107.96(15) . . ?
O2 C7 C1 110.55(15) . . ?
C8 C7 C1 108.40(15) . . ?
C15 C7 C1 113.21(15) . . ?
C8S C7S C6S 103.8(2) . . ?
C8S C7S H13 111.0 . . ?
C6S C7S H13 111.0 . . ?
C8S C7S H14 111.0 . . ?
C6S C7S H14 111.0 . . ?
H13 C7S H14 109.0 . . ?
C13 C8 C9 117.57(18) . . ?
C13 C8 C7 122.56(17) . . ?
C9 C8 C7 119.87(17) . . ?
O2S C8S C7S 108.1(2) . . ?
O2S C8S H15 110.1 . . ?
C7S C8S H15 110.1 . . ?
O2S C8S H16 110.1 . . ?
C7S C8S H16 110.1 . . ?
H15 C8S H16 108.4 . . ?
C10 C9 C8 121.33(18) . . ?
C10 C9 H9A 119.3 . . ?
C8 C9 H9A 119.3 . . ?
C9 C10 C11 120.08(18) . . ?
C9 C10 H10A 120.0 . . ?
C11 C10 H10A 120.0 . . ?
O3 C11 C12 125.14(18) . . ?
O3 C11 C10 115.28(17) . . ?
C12 C11 C10 119.57(19) . . ?
C11 C12 C13 119.66(18) . . ?
C11 C12 H12A 120.2 . . ?
C13 C12 H12A 120.2 . . ?
C8 C13 C12 121.74(18) . . ?
C8 C13 H13A 119.1 . . ?
C12 C13 H13A 119.1 . . ?
O3 C14 H14A 109.5 . . ?
O3 C14 H14B 109.5 . . ?
H14A C14 H14B 109.5 . . ?
O3 C14 H14C 109.5 . . ?
H14A C14 H14C 109.5 . . ?
H14B C14 H14C 109.5 . . ?
C16 C15 C20 117.61(18) . . ?
C16 C15 C7 125.22(17) . . ?
C20 C15 C7 117.05(17) . . ?
C15 C16 C17 121.25(18) . . ?
C15 C16 H16A 119.4 . . ?
C17 C16 H16A 119.4 . . ?
C18 C17 C16 120.06(18) . . ?
C18 C17 H17A 120.0 . . ?
C16 C17 H17A 120.0 . . ?
O4 C18 C17 124.31(18) . . ?
O4 C18 C19 116.00(18) . . ?
C17 C18 C19 119.67(18) . . ?
C20 C19 C18 119.55(18) . . ?
C20 C19 H19A 120.2 . . ?
C18 C19 H19A 120.2 . . ?
C19 C20 C15 121.81(19) . . ?
C19 C20 H20A 119.1 . . ?
C15 C20 H20A 119.1 . . ?
O4 C21 H21A 109.5 . . ?
O4 C21 H21B 109.5 . . ?
H21A C21 H21B 109.5 . . ?
O4 C21 H21C 109.5 . . ?
H21A C21 H21C 109.5 . . ?
H21B C21 H21C 109.5 . . ?

loop_
_geom_bond_atom_site_label_1
_geom_bond_atom_site_label_2
_geom_bond_distance
_geom_bond_site_symmetry_2
_geom_bond_publ_flag
P1 O1 1.4926(14) . ?
P1 C3 1.817(2) . ?
P1 C2 1.822(2) . ?
P1 C1 1.838(2) . ?
O1S C4S 1.432(3) . ?
O1S C1S 1.439(3) . ?
O2 C7 1.425(2) . ?
O2 H2A 0.8400 . ?
O2S C8S 1.415(3) . ?
O2S C5S 1.424(3) . ?
O3 C11 1.369(2) . ?
O3 C14 1.427(2) . ?
O4 C18 1.371(2) . ?
O4 C21 1.426(3) . ?
N1 C6 1.469(2) . ?
N1 C4 1.470(2) . ?
N1 C1 1.490(2) . ?
N2 C4 1.469(3) . ?
N2 C5 1.469(3) . ?
N2 C2 1.483(3) . ?
N3 C6 1.476(3) . ?
N3 C3 1.476(3) . ?
N3 C5 1.476(3) . ?
C1 C7 1.562(3) . ?
C1 H1B 1.0000 . ?
C1S C2S 1.507(4) . ?
C1S H1 0.9900 . ?
C1S H2 0.9900 . ?
C2 H2B 0.9900 . ?
C2 H2C 0.9900 . ?
C2S C3S 1.509(4) . ?
C2S H3 0.9900 . ?
C2S H4 0.9900 . ?
C3 H3A 0.9900 . ?
C3 H3B 0.9900 . ?
C3S C4S 1.528(4) . ?
C3S H5 0.9900 . ?
C3S H6 0.9900 . ?
C4 H4A 0.9900 . ?
C4 H4B 0.9900 . ?
C4S H7 0.9900 . ?
C4S H8 0.9900 . ?
C5 H5B 0.9900 . ?
C5 H5C 0.9900 . ?
C5S C6S 1.508(4) . ?
C5S H9 0.9900 . ?
C5S H10 0.9900 . ?
C6 H6A 0.9900 . ?
C6 H6B 0.9900 . ?
C6S C7S 1.521(4) . ?
C6S H11 0.9900 . ?
C6S H12 0.9900 . ?
C7 C8 1.524(3) . ?
C7 C15 1.537(3) . ?
C7S C8S 1.491(4) . ?
C7S H13 0.9900 . ?
C7S H14 0.9900 . ?
C8 C13 1.383(3) . ?
C8 C9 1.402(3) . ?
C8S H15 0.9900 . ?
C8S H16 0.9900 . ?
C9 C10 1.377(3) . ?
C9 H9A 0.9500 . ?
C10 C11 1.391(3) . ?
C10 H10A 0.9500 . ?
C11 C12 1.384(3) . ?
C12 C13 1.391(3) . ?
C12 H12A 0.9500 . ?
C13 H13A 0.9500 . ?
C14 H14A 0.9800 . ?
C14 H14B 0.9800 . ?
C14 H14C 0.9800 . ?
C15 C16 1.386(3) . ?
C15 C20 1.401(3) . ?
C16 C17 1.393(3) . ?
C16 H16A 0.9500 . ?
C17 C18 1.384(3) . ?
C17 H17A 0.9500 . ?
C18 C19 1.393(3) . ?
C19 C20 1.379(3) . ?
C19 H19A 0.9500 . ?
C20 H20A 0.9500 . ?
C21 H21A 0.9800 . ?
C21 H21B 0.9800 . ?
C21 H21C 0.9800 . ?

loop_
_geom_hbond_atom_site_label_D
_geom_hbond_atom_site_label_H
_geom_hbond_atom_site_label_A
_geom_hbond_distance_DH
_geom_hbond_distance_HA
_geom_hbond_distance_DA
_geom_hbond_angle_DHA
_geom_hbond_site_symmetry_A
O2 H2A O1 0.84 1.85 2.6778(19) 168.1 2

loop_
_geom_torsion_atom_site_label_1
_geom_torsion_atom_site_label_2
_geom_torsion_atom_site_label_3
_geom_torsion_atom_site_label_4
_geom_torsion
_geom_torsion_site_symmetry_1
_geom_torsion_site_symmetry_2
_geom_torsion_site_symmetry_3
_geom_torsion_site_symmetry_4
_geom_torsion_publ_flag
C6 N1 C1 C7 -166.45(15) . . . . ?
C4 N1 C1 C7 70.3(2) . . . . ?
C6 N1 C1 P1 63.44(17) . . . . ?
C4 N1 C1 P1 -59.82(17) . . . . ?
O1 P1 C1 N1 -176.15(11) . . . . ?
C3 P1 C1 N1 -52.56(14) . . . . ?
C2 P1 C1 N1 49.54(14) . . . . ?
O1 P1 C1 C7 56.60(17) . . . . ?
C3 P1 C1 C7 -179.81(14) . . . . ?
C2 P1 C1 C7 -77.72(15) . . . . ?
C4S O1S C1S C2S 19.2(3) . . . . ?
C4 N2 C2 P1 59.03(18) . . . . ?
C5 N2 C2 P1 -61.28(18) . . . . ?
O1 P1 C2 N2 174.24(12) . . . . ?
C3 P1 C2 N2 51.51(15) . . . . ?
C1 P1 C2 N2 -51.47(15) . . . . ?
O1S C1S C2S C3S -35.4(2) . . . . ?
C6 N3 C3 P1 -59.27(18) . . . . ?
C5 N3 C3 P1 59.55(18) . . . . ?
O1 P1 C3 N3 -178.68(12) . . . . ?
C2 P1 C3 N3 -51.55(15) . . . . ?
C1 P1 C3 N3 53.48(15) . . . . ?
C1S C2S C3S C4S 37.0(3) . . . . ?
C5 N2 C4 N1 55.9(2) . . . . ?
C2 N2 C4 N1 -66.1(2) . . . . ?
C6 N1 C4 N2 -56.6(2) . . . . ?
C1 N1 C4 N2 69.2(2) . . . . ?
C1S O1S C4S C3S 5.0(3) . . . . ?
C2S C3S C4S O1S -26.8(3) . . . . ?
C4 N2 C5 N3 -54.3(2) . . . . ?
C2 N2 C5 N3 67.4(2) . . . . ?
C6 N3 C5 N2 53.6(2) . . . . ?
C3 N3 C5 N2 -65.7(2) . . . . ?
C8S O2S C5S C6S 20.2(3) . . . . ?
C4 N1 C6 N3 55.9(2) . . . . ?
C1 N1 C6 N3 -71.1(2) . . . . ?
C3 N3 C6 N1 65.6(2) . . . . ?
C5 N3 C6 N1 -54.5(2) . . . . ?
O2S C5S C6S C7S -32.0(3) . . . . ?
N1 C1 C7 O2 -75.70(19) . . . . ?
P1 C1 C7 O2 48.27(19) . . . . ?
N1 C1 C7 C8 41.4(2) . . . . ?
P1 C1 C7 C8 165.41(13) . . . . ?
N1 C1 C7 C15 161.19(15) . . . . ?
P1 C1 C7 C15 -74.84(18) . . . . ?
C5S C6S C7S C8S 31.4(3) . . . . ?
O2 C7 C8 C13 0.7(2) . . . . ?
C15 C7 C8 C13 118.43(19) . . . . ?
C1 C7 C8 C13 -118.58(19) . . . . ?
O2 C7 C8 C9 -178.81(15) . . . . ?
C15 C7 C8 C9 -61.1(2) . . . . ?
C1 C7 C8 C9 61.9(2) . . . . ?
C5S O2S C8S C7S 0.8(3) . . . . ?
C6S C7S C8S O2S -20.9(3) . . . . ?
C13 C8 C9 C10 1.2(3) . . . . ?
C7 C8 C9 C10 -179.26(17) . . . . ?
C8 C9 C10 C11 0.8(3) . . . . ?
C14 O3 C11 C12 -0.4(3) . . . . ?
C14 O3 C11 C10 -179.90(18) . . . . ?
C9 C10 C11 O3 177.75(17) . . . . ?
C9 C10 C11 C12 -1.8(3) . . . . ?
O3 C11 C12 C13 -178.76(18) . . . . ?
C10 C11 C12 C13 0.8(3) . . . . ?
C9 C8 C13 C12 -2.3(3) . . . . ?
C7 C8 C13 C12 178.19(18) . . . . ?
C11 C12 C13 C8 1.3(3) . . . . ?
O2 C7 C15 C16 -143.76(18) . . . . ?
C8 C7 C15 C16 100.0(2) . . . . ?
C1 C7 C15 C16 -20.0(3) . . . . ?
O2 C7 C15 C20 40.2(2) . . . . ?
C8 C7 C15 C20 -76.0(2) . . . . ?
C1 C7 C15 C20 164.01(17) . . . . ?
C20 C15 C16 C17 -0.8(3) . . . . ?
C7 C15 C16 C17 -176.78(18) . . . . ?
C15 C16 C17 C18 -1.0(3) . . . . ?
C21 O4 C18 C17 10.1(3) . . . . ?
C21 O4 C18 C19 -168.44(18) . . . . ?
C16 C17 C18 O4 -176.26(18) . . . . ?
C16 C17 C18 C19 2.3(3) . . . . ?
O4 C18 C19 C20 176.88(18) . . . . ?
C17 C18 C19 C20 -1.8(3) . . . . ?
C18 C19 C20 C15 0.0(3) . . . . ?
C16 C15 C20 C19 1.3(3) . . . . ?
C7 C15 C20 C19 177.62(19) . . . . ?
